data_4109568
loop_
_publ_author_name
'Soon Hyeok Hong'
'Anna G. Wenzel'
'Tina T. Salguero'
'Michael W. Day'
'Robert H. Grubbs'

_publ_section_title
;
 Decomposition of Ruthenium Olefin Metathesis Catalysts
;
_journal_name_full 'Journal of the American Chemical Society'
_journal_page_first 7961
_journal_page_last 7968
_journal_paper_doi 10.1021/ja0713577
_journal_volume 129
_journal_year 2007
_chemical_formula_sum 'C36 H41 Cl2 N5 Ru'
_chemical_formula_weight 715.71
_chemical_name_systematic
; 
 ? 
;
_space_group_IT_number 60
_symmetry_cell_setting orthorhombic
_symmetry_space_group_name_Hall '-P 2n 2ab'
_symmetry_space_group_name_H-M 'P b c n'
_atom_sites_solution_hydrogens difmap
_atom_sites_solution_primary direct
_atom_sites_solution_secondary difmap
_audit_creation_method SHELXL-97
_cell_angle_alpha 90.00
_cell_angle_beta 90.00
_cell_angle_gamma 90.00
_cell_formula_units_Z 4
_cell_length_a 11.3376(7)
_cell_length_b 13.3755(8)
_cell_length_c 21.4203(14)
_cell_measurement_reflns_used 15081
_cell_measurement_temperature 98(2)
_cell_measurement_theta_max 28.09
_cell_measurement_theta_min 2.35
_cell_volume 3248.3(4)
_computing_cell_refinement 'Bruker SAINT v6.022'
_computing_data_collection 'Bruker SMART v.5.054'
_computing_data_reduction 'Bruker SAINT v6.022'
_computing_molecular_graphics 'Bruker SHELXTL'
_computing_publication_material 'Bruker SHELXTL'
_computing_structure_refinement 'SHELXL-97 (Sheldrick, 1997)'
_computing_structure_solution 'SHELXS-97 (Sheldrick, 1990)'
_diffrn_ambient_temperature 98(2)
_diffrn_measured_fraction_theta_full 0.965
_diffrn_measured_fraction_theta_max 0.965
_diffrn_measurement_device_type 'Bruker SMART 1000 CCD'
_diffrn_measurement_method '\w scans at 5 \f settings'
_diffrn_radiation_monochromator graphite
_diffrn_radiation_source 'fine-focus sealed tube'
_diffrn_radiation_type MoK\a
_diffrn_radiation_wavelength 0.71073
_diffrn_reflns_av_R_equivalents 0.0635
_diffrn_reflns_av_sigmaI/netI 0.0377
_diffrn_reflns_limit_h_max 15
_diffrn_reflns_limit_h_min -14
_diffrn_reflns_limit_k_max 17
_diffrn_reflns_limit_k_min -17
_diffrn_reflns_limit_l_max 27
_diffrn_reflns_limit_l_min -28
_diffrn_reflns_number 44246
_diffrn_reflns_theta_full 28.26
_diffrn_reflns_theta_max 28.26
_diffrn_reflns_theta_min 1.90
_exptl_absorpt_coefficient_mu 0.681
_exptl_absorpt_correction_T_max 0.9475
_exptl_absorpt_correction_T_min 0.8064
_exptl_absorpt_correction_type none
_exptl_crystal_colour Orange
_exptl_crystal_density_diffrn 1.463
_exptl_crystal_description Plate
_exptl_crystal_F_000 1480
_exptl_crystal_size_max 0.33
_exptl_crystal_size_mid 0.28
_exptl_crystal_size_min 0.08
_refine_diff_density_max 1.301
_refine_diff_density_min -0.675
_refine_diff_density_rms 0.085
_refine_ls_extinction_method none
_refine_ls_goodness_of_fit_ref 1.716
_refine_ls_hydrogen_treatment Unrestrained
_refine_ls_matrix_type 'Full matrix'
_refine_ls_number_parameters 283
_refine_ls_number_reflns 3886
_refine_ls_number_restraints 0
_refine_ls_restrained_S_all 1.716
_refine_ls_R_factor_all 0.0481
_refine_ls_R_factor_gt 0.0320
_refine_ls_shift/su_max 0.006
_refine_ls_shift/su_mean 0.000
_refine_ls_structure_factor_coef Fsqd
_refine_ls_weighting_details w=1/s^2^(Fo^2^)
_refine_ls_weighting_scheme sigma
_refine_ls_wR_factor_gt 0.0498
_refine_ls_wR_factor_ref 0.0509
_reflns_number_gt 2923
_reflns_number_total 3886
_reflns_threshold_expression >2sigma(I)
_cod_data_source_file ja0713577si20070226_014654.cif
_cod_data_source_block compound25
_cod_depositor_comments
;
The following automatic conversions were performed:

'_atom_sites_solution_primary' value 'direct methods' was changed to
'direct'.

'_atom_sites_solution_secondary' value 'Difference Fourier map' was
changed to 'difmap'.

'_atom_sites_solution_hydrogens' value 'Difference Fourier map' was
changed to 'difmap'.

Automatic conversion script
Id: cif_fix_values 6452 2018-10-05 10:23:21Z andrius 
;
_cod_database_code 4109568

loop_
_symmetry_equiv_pos_as_xyz
'x, y, z'
'-x+1/2, -y+1/2, z+1/2'
'-x, y, -z+1/2'
'x+1/2, -y+1/2, -z'
'-x, -y, -z'
'x-1/2, y-1/2, -z-1/2'
'x, -y, z-1/2'
'-x-1/2, y-1/2, z'

loop_
_atom_site_label
_atom_site_type_symbol
_atom_site_fract_x
_atom_site_fract_y
_atom_site_fract_z
_atom_site_U_iso_or_equiv
_atom_site_adp_type
_atom_site_occupancy
_atom_site_symmetry_multiplicity
_atom_site_calc_flag
_atom_site_refinement_flags
Ru Ru 1.0000 0.163944(16) 0.2500 0.01188(6) Uani 1 2 d S
Cl Cl 0.79656(4) 0.16212(4) 0.28735(2) 0.01871(11) Uani 1 1 d .
N1 N 0.97833(17) 0.38051(12) 0.20092(8) 0.0266(5) Uani 1 1 d .
N2 N 0.94210(15) 0.14204(11) 0.15657(8) 0.0164(4) Uani 1 1 d .
N3 N 1.0000 0.00127(15) 0.2500 0.0134(4) Uani 1 2 d S
C1 C 1.0000 0.31738(19) 0.2500 0.0164(6) Uani 1 2 d S
C2 C 0.9723(4) 0.4869(2) 0.21875(13) 0.0580(11) Uani 1 1 d .
C3 C 0.95937(19) 0.36222(14) 0.13604(9) 0.0185(5) Uani 1 1 d .
C4 C 0.84624(18) 0.34463(15) 0.11338(10) 0.0210(5) Uani 1 1 d .
C5 C 0.8316(2) 0.33645(17) 0.04936(11) 0.0249(5) Uani 1 1 d .
C6 C 0.9242(2) 0.34821(16) 0.00789(10) 0.0270(5) Uani 1 1 d .
C7 C 1.0342(2) 0.36873(17) 0.03215(11) 0.0278(6) Uani 1 1 d .
C8 C 1.05462(19) 0.37624(16) 0.09547(10) 0.0217(5) Uani 1 1 d .
C9 C 0.7431(2) 0.3351(3) 0.15654(15) 0.0388(7) Uani 1 1 d .
C10 C 0.9079(4) 0.3369(3) -0.06165(13) 0.0525(9) Uani 1 1 d .
C11 C 1.1750(3) 0.3977(2) 0.12112(18) 0.0428(8) Uani 1 1 d .
C12 C 0.8338(2) 0.10343(15) 0.14559(11) 0.0242(5) Uani 1 1 d .
C13 C 0.7964(2) 0.07014(17) 0.08825(11) 0.0291(6) Uani 1 1 d .
C14 C 0.8716(2) 0.07433(17) 0.03829(12) 0.0323(6) Uani 1 1 d .
C15 C 0.9823(2) 0.11331(17) 0.04771(11) 0.0291(6) Uani 1 1 d .
C16 C 1.0130(2) 0.14562(15) 0.10640(9) 0.0231(5) Uani 1 1 d .
C17 C 1.06132(18) -0.05154(16) 0.20763(10) 0.0168(5) Uani 1 1 d .
C18 C 1.06341(18) -0.15443(16) 0.20638(10) 0.0204(5) Uani 1 1 d .
C19 C 1.0000 -0.2069(2) 0.2500 0.0214(6) Uani 1 2 d S
H2A H 1.008(2) 0.526(2) 0.1902(12) 0.054(8) Uiso 1 1 d .
H2B H 0.890(2) 0.503(2) 0.2185(12) 0.063(11) Uiso 1 1 d .
H5 H 0.7582(18) 0.3213(15) 0.0332(9) 0.027(6) Uiso 1 1 d .
H7 H 1.0978(19) 0.3783(15) 0.0044(10) 0.033(7) Uiso 1 1 d .
H9A H 0.7607(18) 0.2928(16) 0.1914(10) 0.029(6) Uiso 1 1 d .
H9B H 0.721(2) 0.393(2) 0.1693(13) 0.068(10) Uiso 1 1 d .
H9C H 0.674(3) 0.309(2) 0.1352(13) 0.067(10) Uiso 1 1 d .
H10A H 0.832(2) 0.341(2) -0.0703(12) 0.057(10) Uiso 1 1 d .
H10B H 0.932(3) 0.278(3) -0.0759(14) 0.081(12) Uiso 1 1 d .
H10C H 0.955(3) 0.384(3) -0.0866(17) 0.115(15) Uiso 1 1 d .
H11A H 1.180(3) 0.465(2) 0.1402(14) 0.088(12) Uiso 1 1 d .
H11B H 1.227(2) 0.395(2) 0.0908(12) 0.050(9) Uiso 1 1 d .
H11C H 1.197(2) 0.3544(18) 0.1527(11) 0.044(8) Uiso 1 1 d .
H12 H 0.782(2) 0.0992(16) 0.1843(11) 0.043(7) Uiso 1 1 d .
H13 H 0.7176(19) 0.0426(16) 0.0865(10) 0.036(7) Uiso 1 1 d .
H14 H 0.8486(18) 0.0552(15) -0.0022(10) 0.027(6) Uiso 1 1 d .
H15 H 1.0349(17) 0.1169(15) 0.0145(9) 0.020(6) Uiso 1 1 d .
H16 H 1.0857(17) 0.1721(14) 0.1133(8) 0.014(5) Uiso 1 1 d .
H17 H 1.1027(15) -0.0156(13) 0.1786(8) 0.009(5) Uiso 1 1 d .
H18 H 1.1099(16) -0.1853(13) 0.1775(9) 0.012(5) Uiso 1 1 d .
H19 H 1.0000 -0.272(2) 0.2500 0.019(7) Uiso 1 2 d S

loop_
_atom_site_aniso_label
_atom_site_aniso_U_11
_atom_site_aniso_U_22
_atom_site_aniso_U_33
_atom_site_aniso_U_23
_atom_site_aniso_U_13
_atom_site_aniso_U_12
Ru 0.01065(11) 0.01190(11) 0.01311(11) 0.000 0.00044(11) 0.000
Cl 0.0129(2) 0.0200(3) 0.0233(3) 0.0030(2) 0.0028(2) 0.0014(2)
N1 0.0550(14) 0.0111(8) 0.0136(9) -0.0013(7) -0.0042(9) 0.0035(9)
N2 0.0173(9) 0.0092(9) 0.0226(10) 0.0018(7) 0.0007(8) 0.0005(7)
N3 0.0105(10) 0.0126(11) 0.0171(11) 0.000 -0.0042(12) 0.000
C1 0.0149(13) 0.0191(15) 0.0150(13) 0.000 0.0013(15) 0.000
C2 0.135(4) 0.0160(13) 0.0228(14) -0.0024(11) -0.017(2) 0.0088(19)
C3 0.0302(13) 0.0101(11) 0.0152(11) 0.0025(8) -0.0023(9) 0.0024(8)
C4 0.0235(12) 0.0138(11) 0.0257(12) 0.0057(10) 0.0034(9) 0.0071(10)
C5 0.0237(13) 0.0169(11) 0.0341(14) 0.0022(11) -0.0134(10) 0.0017(11)
C6 0.0434(16) 0.0206(13) 0.0169(12) 0.0029(10) -0.0045(10) 0.0038(11)
C7 0.0308(15) 0.0282(14) 0.0243(13) 0.0069(10) 0.0116(10) 0.0016(10)
C8 0.0231(12) 0.0181(12) 0.0239(13) 0.0069(10) -0.0026(10) -0.0020(9)
C9 0.0321(16) 0.0351(16) 0.0493(18) 0.0204(16) 0.0183(13) 0.0163(15)
C10 0.092(3) 0.043(2) 0.0229(15) -0.0024(16) -0.0156(17) 0.004(2)
C11 0.0299(17) 0.0406(19) 0.058(2) 0.0197(17) -0.0112(16) -0.0088(14)
C12 0.0296(14) 0.0154(12) 0.0277(14) 0.0034(10) -0.0071(11) -0.0019(10)
C13 0.0373(15) 0.0192(12) 0.0309(15) 0.0036(10) -0.0125(12) -0.0042(11)
C14 0.0507(18) 0.0222(13) 0.0239(15) -0.0046(11) -0.0143(13) 0.0071(12)
C15 0.0399(17) 0.0261(13) 0.0212(13) -0.0010(10) 0.0012(12) 0.0088(12)
C16 0.0304(14) 0.0171(12) 0.0218(11) -0.0002(8) -0.0012(11) 0.0042(12)
C17 0.0117(11) 0.0197(12) 0.0192(12) 0.0007(10) -0.0022(9) 0.0000(9)
C18 0.0146(11) 0.0202(12) 0.0263(12) -0.0062(11) -0.0035(10) 0.0028(10)
C19 0.0181(15) 0.0116(14) 0.0346(17) 0.000 -0.0098(17) 0.000

loop_
_atom_type_symbol
_atom_type_description
_atom_type_scat_dispersion_real
_atom_type_scat_dispersion_imag
_atom_type_scat_source
C C 0.0033 0.0016 'International Tables Vol C Tables 4.2.6.8 and 6.1.1.4'
H H 0.0000 0.0000 'International Tables Vol C Tables 4.2.6.8 and 6.1.1.4'
N N 0.0061 0.0033 'International Tables Vol C Tables 4.2.6.8 and 6.1.1.4'
Cl Cl 0.1484 0.1585 'International Tables Vol C Tables 4.2.6.8 and 6.1.1.4'
Ru Ru -1.2594 0.8363 'International Tables Vol C Tables 4.2.6.8 and 6.1.1.4'

loop_
_geom_angle_atom_site_label_1
_geom_angle_atom_site_label_2
_geom_angle_atom_site_label_3
_geom_angle
_geom_angle_site_symmetry_1
_geom_angle_site_symmetry_3
_geom_angle_publ_flag
C1 Ru N2 97.92(4) . . yes
C1 Ru N2 97.92(4) . 3_755 yes
N2 Ru N2 164.16(8) . 3_755 yes
C1 Ru N3 180.0 . . yes
N2 Ru N3 82.08(4) . . yes
N2 Ru N3 82.08(4) 3_755 . yes
C1 Ru Cl 90.573(13) . . yes
N2 Ru Cl 90.88(5) . . yes
N2 Ru Cl 88.96(5) 3_755 . yes
N3 Ru Cl 89.427(13) . . yes
C1 Ru Cl 90.573(13) . 3_755 yes
N2 Ru Cl 88.96(5) . 3_755 yes
N2 Ru Cl 90.88(5) 3_755 3_755 yes
N3 Ru Cl 89.427(13) . 3_755 yes
Cl Ru Cl 178.85(3) . 3_755 yes
C1 N1 C3 131.92(17) . . ?
C1 N1 C2 113.84(18) . . ?
C3 N1 C2 114.23(17) . . ?
C12 N2 C16 114.72(19) . . ?
C12 N2 Ru 119.76(14) . . ?
C16 N2 Ru 124.28(15) . . ?
C17 N3 C17 116.6(2) 3_755 . ?
C17 N3 Ru 121.71(12) 3_755 . ?
C17 N3 Ru 121.71(12) . . ?
N1 C1 N1 103.9(2) 3_755 . ?
N1 C1 Ru 128.03(11) 3_755 . ?
N1 C1 Ru 128.03(11) . . ?
N1 C2 C2 102.40(15) . 3_755 ?
N1 C2 H2A 111.3(17) . . ?
C2 C2 H2A 115.1(18) 3_755 . ?
N1 C2 H2B 104.8(18) . . ?
C2 C2 H2B 114.8(17) 3_755 . ?
H2A C2 H2B 108(2) . . ?
C4 C3 C8 121.16(19) . . ?
C4 C3 N1 120.50(19) . . ?
C8 C3 N1 117.76(19) . . ?
C5 C4 C3 117.99(19) . . ?
C5 C4 C9 120.7(2) . . ?
C3 C4 C9 121.3(2) . . ?
C4 C5 C6 122.3(2) . . ?
C4 C5 H5 119.8(13) . . ?
C6 C5 H5 117.8(13) . . ?
C7 C6 C5 117.8(2) . . ?
C7 C6 C10 120.2(3) . . ?
C5 C6 C10 122.0(3) . . ?
C6 C7 C8 122.5(2) . . ?
C6 C7 H7 118.7(14) . . ?
C8 C7 H7 118.8(14) . . ?
C7 C8 C3 118.1(2) . . ?
C7 C8 C11 121.8(2) . . ?
C3 C8 C11 120.1(2) . . ?
C4 C9 H9A 111.6(13) . . ?
C4 C9 H9B 110.5(19) . . ?
H9A C9 H9B 110(2) . . ?
C4 C9 H9C 111.5(17) . . ?
H9A C9 H9C 109(2) . . ?
H9B C9 H9C 104(2) . . ?
C6 C10 H10A 108.7(18) . . ?
C6 C10 H10B 113(2) . . ?
H10A C10 H10B 106(3) . . ?
C6 C10 H10C 114(2) . . ?
H10A C10 H10C 112(3) . . ?
H10B C10 H10C 102(3) . . ?
C8 C11 H11A 112.1(19) . . ?
C8 C11 H11B 109.2(18) . . ?
H11A C11 H11B 108(3) . . ?
C8 C11 H11C 113.4(15) . . ?
H11A C11 H11C 105(2) . . ?
H11B C11 H11C 110(2) . . ?
N2 C12 C13 124.0(2) . . ?
N2 C12 H12 113.9(13) . . ?
C13 C12 H12 122.1(13) . . ?
C12 C13 C14 119.5(2) . . ?
C12 C13 H13 116.3(13) . . ?
C14 C13 H13 124.2(13) . . ?
C15 C14 C13 118.0(2) . . ?
C15 C14 H14 119.5(13) . . ?
C13 C14 H14 122.4(13) . . ?
C16 C15 C14 119.0(2) . . ?
C16 C15 H15 121.4(12) . . ?
C14 C15 H15 119.6(12) . . ?
N2 C16 C15 124.7(2) . . ?
N2 C16 H16 115.3(12) . . ?
C15 C16 H16 120.1(12) . . ?
N3 C17 C18 123.2(2) . . ?
N3 C17 H17 116.6(11) . . ?
C18 C17 H17 120.2(11) . . ?
C19 C18 C17 119.3(2) . . ?
C19 C18 H18 122.2(12) . . ?
C17 C18 H18 118.4(12) . . ?
C18 C19 C18 118.5(3) 3_755 . ?
C18 C19 H19 120.77(14) 3_755 . ?
C18 C19 H19 120.77(14) . . ?

loop_
_geom_bond_atom_site_label_1
_geom_bond_atom_site_label_2
_geom_bond_distance
_geom_bond_site_symmetry_2
_geom_bond_publ_flag
Ru C1 2.052(3) . yes
Ru N2 2.1265(16) . yes
Ru N2 2.1265(16) 3_755 yes
Ru N3 2.176(2) . yes
Ru Cl 2.4415(5) . yes
Ru Cl 2.4415(5) 3_755 yes
N1 C1 1.371(2) . ?
N1 C3 1.427(2) . ?
N1 C2 1.475(3) . ?
N2 C12 1.353(3) . ?
N2 C16 1.343(3) . ?
N3 C17 1.344(2) 3_755 ?
N3 C17 1.344(2) . ?
C1 N1 1.371(2) 3_755 ?
C2 C2 1.479(5) 3_755 ?
C2 H2A 0.90(3) . ?
C2 H2B 0.95(2) . ?
C3 C4 1.391(3) . ?
C3 C8 1.399(3) . ?
C4 C5 1.386(3) . ?
C4 C9 1.496(3) . ?
C5 C6 1.384(3) . ?
C5 H5 0.92(2) . ?
C6 C7 1.379(3) . ?
C6 C10 1.508(3) . ?
C7 C8 1.380(3) . ?
C7 H7 0.94(2) . ?
C8 C11 1.499(3) . ?
C9 H9A 0.96(2) . ?
C9 H9B 0.86(3) . ?
C9 H9C 0.97(3) . ?
C10 H10A 0.89(3) . ?
C10 H10B 0.89(3) . ?
C10 H10C 0.98(4) . ?
C11 H11A 0.99(3) . ?
C11 H11B 0.88(2) . ?
C11 H11C 0.93(2) . ?
C12 C13 1.374(3) . ?
C12 H12 1.02(2) . ?
C13 C14 1.370(3) . ?
C13 H13 0.97(2) . ?
C14 C15 1.373(3) . ?
C14 H14 0.94(2) . ?
C15 C16 1.374(3) . ?
C15 H15 0.929(19) . ?
C16 H16 0.909(19) . ?
C17 C18 1.377(3) . ?
C17 H17 0.917(17) . ?
C18 C19 1.372(3) . ?
C18 H18 0.911(18) . ?
C19 C18 1.372(3) 3_755 ?
C19 H19 0.88(3) . ?
